data_4074149
loop_
_publ_author_name
'Archer, Andrew M.'
'Bouwkamp, Marco W.'
'Cortez, Maria-Patricia'
'Lobkovsky, Emil'
'Chirik, Paul J.'

_publ_section_title
;
 Arene Coordination in Bis(imino)pyridine Iron Complexes:&#x00A0;
 Identification of Catalyst Deactivation Pathways in Iron-Catalyzed
 Hydrogenation and Hydrosilation
;
_journal_issue 18
_journal_name_full Organometallics
_journal_page_first 4269
_journal_paper_doi 10.1021/om060441c
_journal_volume 25
_journal_year 2006
_chemical_formula_sum 'C43 H47 Fe N7'
_chemical_formula_weight 717.73
_chemical_name_systematic
; 
 ? 
;
_space_group_IT_number 14
_symmetry_cell_setting monoclinic
_symmetry_space_group_name_Hall '-P 2ybc'
_symmetry_space_group_name_H-M 'P 1 21/c 1'
_atom_sites_solution_hydrogens geom
_atom_sites_solution_primary direct
_atom_sites_solution_secondary difmap
_audit_creation_method SHELXL-97
_cell_angle_alpha 90.00
_cell_angle_beta 98.013(4)
_cell_angle_gamma 90.00
_cell_formula_units_Z 4
_cell_length_a 11.6996(18)
_cell_length_b 13.0640(19)
_cell_length_c 25.007(4)
_cell_measurement_reflns_used 1090
_cell_measurement_temperature 173(2)
_cell_measurement_theta_max 17.86
_cell_measurement_theta_min 2.23
_cell_volume 3784.8(10)
_computing_cell_refinement 'Bruker SAINT+'
_computing_data_collection 'Bruker APEX2'
_computing_data_reduction 'Bruker SAINT+'
_computing_molecular_graphics 'Bruker SHELXTL'
_computing_publication_material 'Bruker SHELXTL'
_computing_structure_refinement 'SHELXL-97 (Sheldrick, 1997)'
_computing_structure_solution 'SHELXS-97 (Sheldrick, 1990)'
_diffrn_ambient_temperature 173(2)
_diffrn_measured_fraction_theta_full 0.997
_diffrn_measured_fraction_theta_max 0.997
_diffrn_measurement_device_type 'Bruker X8 APEX II diffractometer'
_diffrn_measurement_method 'phi and omega scans'
_diffrn_radiation_monochromator graphite
_diffrn_radiation_source 'fine-focus sealed tube'
_diffrn_radiation_type MoK\a
_diffrn_radiation_wavelength 0.71073
_diffrn_reflns_av_R_equivalents 0.1472
_diffrn_reflns_av_sigmaI/netI 0.1443
_diffrn_reflns_limit_h_max 12
_diffrn_reflns_limit_h_min -12
_diffrn_reflns_limit_k_max 13
_diffrn_reflns_limit_k_min -13
_diffrn_reflns_limit_l_max 26
_diffrn_reflns_limit_l_min -26
_diffrn_reflns_number 22908
_diffrn_reflns_theta_full 21.80
_diffrn_reflns_theta_max 21.80
_diffrn_reflns_theta_min 1.64
_exptl_absorpt_coefficient_mu 0.439
_exptl_absorpt_correction_T_max 0.9913
_exptl_absorpt_correction_T_min 0.9174
_exptl_absorpt_correction_type multi-scan
_exptl_absorpt_process_details SADABS
_exptl_crystal_colour black
_exptl_crystal_density_diffrn 1.260
_exptl_crystal_density_method 'not measured'
_exptl_crystal_description needle
_exptl_crystal_F_000 1520
_exptl_crystal_size_max 0.20
_exptl_crystal_size_mid 0.03
_exptl_crystal_size_min 0.02
_refine_diff_density_max 0.281
_refine_diff_density_min -0.269
_refine_diff_density_rms 0.070
_refine_ls_extinction_coef 0.0039(4)
_refine_ls_extinction_expression Fc^*^=kFc[1+0.001xFc^2^\l^3^/sin(2\q)]^-1/4^
_refine_ls_extinction_method SHELXL
_refine_ls_goodness_of_fit_ref 0.963
_refine_ls_hydrogen_treatment riding
_refine_ls_matrix_type full
_refine_ls_number_parameters 469
_refine_ls_number_reflns 4510
_refine_ls_number_restraints 0
_refine_ls_restrained_S_all 0.963
_refine_ls_R_factor_all 0.1361
_refine_ls_R_factor_gt 0.0515
_refine_ls_shift/su_max 0.027
_refine_ls_shift/su_mean 0.001
_refine_ls_structure_factor_coef Fsqd
_refine_ls_weighting_details 'calc w=1/[\s^2^(Fo^2^)+(0.0535P)^2^+0.0000P] where P=(Fo^2^+2Fc^2^)/3'
_refine_ls_weighting_scheme calc
_refine_ls_wR_factor_gt 0.1001
_refine_ls_wR_factor_ref 0.1303
_reflns_number_gt 2455
_reflns_number_total 4510
_reflns_threshold_expression >2sigma(I)
_cod_data_source_file om060441csi20060519_085209.cif
_cod_data_source_block aa1
_cod_depositor_comments
;
The following automatic conversions were performed:

'_symmetry_cell_setting' value 'Monoclinic' changed to 'monoclinic'
according to /home/saulius/struct/CIF-dictionaries/cif_core.dic
dictionary named 'cif_core.dic' version 2.4.1 from 2010-06-29.

Automatic conversion script
Id: cif_fix_values 1715 2011-07-08 13:25:40Z adriana 
;
_cod_original_cell_volume 3784.9(10)
_cod_original_sg_symbol_H-M P2(1)/c
_cod_database_code 4074149

loop_
_symmetry_equiv_pos_as_xyz
'x, y, z'
'-x, y+1/2, -z+1/2'
'-x, -y, -z'
'x, -y-1/2, z-1/2'

loop_
_atom_site_label
_atom_site_type_symbol
_atom_site_fract_x
_atom_site_fract_y
_atom_site_fract_z
_atom_site_U_iso_or_equiv
_atom_site_adp_type
_atom_site_occupancy
_atom_site_symmetry_multiplicity
_atom_site_calc_flag
_atom_site_refinement_flags
Fe1 Fe 0.70937(6) 0.88959(6) 0.85190(3) 0.0267(3) Uani 1 1 d .
N5 N 0.6765(3) 0.7695(3) 0.89236(19) 0.0245(12) Uani 1 1 d .
N6 N 0.7320(3) 0.7901(3) 0.80218(18) 0.0228(12) Uani 1 1 d .
N7 N 0.7905(3) 0.9670(3) 0.80342(18) 0.0215(11) Uani 1 1 d .
N1 N 0.7371(4) 0.9781(4) 0.9096(2) 0.0315(13) Uani 1 1 d .
N2 N 0.7559(4) 1.0316(4) 0.9439(2) 0.0461(15) Uani 1 1 d .
N3 N 0.5634(4) 0.9361(3) 0.8224(2) 0.0328(13) Uani 1 1 d .
N4 N 0.4783(5) 0.9546(4) 0.7993(2) 0.0489(16) Uani 1 1 d .
C2 C 0.6766(4) 0.6783(4) 0.8665(2) 0.0246(14) Uani 1 1 d .
C3 C 0.7055(4) 0.6904(4) 0.8132(2) 0.0246(14) Uani 1 1 d .
C4 C 0.7067(4) 0.6169(4) 0.7727(2) 0.0274(14) Uani 1 1 d .
H4 H 0.6861 0.5480 0.7789 0.033 Uiso 1 1 calc R
C5 C 0.7383(5) 0.6456(4) 0.7232(2) 0.0332(16) Uani 1 1 d .
H5 H 0.7403 0.5957 0.6957 0.040 Uiso 1 1 calc R
C6 C 0.7669(4) 0.7456(5) 0.7136(2) 0.0301(15) Uani 1 1 d .
H6 H 0.7904 0.7641 0.6801 0.036 Uiso 1 1 calc R
C7 C 0.7612(4) 0.8190(5) 0.7529(2) 0.0253(14) Uani 1 1 d .
C8 C 0.7958(4) 0.9238(4) 0.7549(2) 0.0269(15) Uani 1 1 d .
C1 C 0.6606(5) 0.5774(4) 0.8900(2) 0.0252(14) Uani 1 1 d .
C9 C 0.5649(5) 0.5522(5) 0.9138(2) 0.0417(17) Uani 1 1 d .
H9 H 0.5057 0.6015 0.9152 0.050 Uiso 1 1 calc R
C10 C 0.5541(6) 0.4568(5) 0.9356(3) 0.0489(19) Uani 1 1 d .
H10 H 0.4881 0.4409 0.9523 0.059 Uiso 1 1 calc R
C11 C 0.6382(6) 0.3845(5) 0.9334(2) 0.0511(18) Uani 1 1 d .
H11 H 0.6306 0.3186 0.9486 0.061 Uiso 1 1 calc R
C12 C 0.7339(6) 0.4072(5) 0.9090(2) 0.0462(18) Uani 1 1 d .
H12 H 0.7923 0.3572 0.9074 0.055 Uiso 1 1 calc R
C13 C 0.7440(5) 0.5024(5) 0.8874(2) 0.0347(16) Uani 1 1 d .
H13 H 0.8094 0.5176 0.8701 0.042 Uiso 1 1 calc R
C14 C 0.8288(5) 0.9768(4) 0.7065(3) 0.0314(16) Uani 1 1 d .
C15 C 0.7567(5) 0.9662(4) 0.6576(3) 0.0367(16) Uani 1 1 d .
H15 H 0.6895 0.9247 0.6558 0.044 Uiso 1 1 calc R
C16 C 0.7820(6) 1.0156(5) 0.6113(3) 0.0448(18) Uani 1 1 d .
H16 H 0.7333 1.0067 0.5780 0.054 Uiso 1 1 calc R
C17 C 0.8783(6) 1.0777(5) 0.6142(3) 0.0481(18) Uani 1 1 d .
H17 H 0.8944 1.1133 0.5829 0.058 Uiso 1 1 calc R
C18 C 0.9503(6) 1.0879(5) 0.6616(3) 0.0444(18) Uani 1 1 d .
H18 H 1.0172 1.1295 0.6632 0.053 Uiso 1 1 calc R
C19 C 0.9261(5) 1.0379(4) 0.7073(3) 0.0351(16) Uani 1 1 d .
H19 H 0.9773 1.0454 0.7401 0.042 Uiso 1 1 calc R
C20 C 0.6624(4) 0.7689(4) 0.9489(2) 0.0220(14) Uani 1 1 d .
C21 C 0.7554(4) 0.7408(4) 0.9874(2) 0.0254(14) Uani 1 1 d .
C22 C 0.7416(5) 0.7441(4) 1.0411(2) 0.0314(15) Uani 1 1 d .
H22 H 0.8036 0.7230 1.0675 0.038 Uiso 1 1 calc R
C23 C 0.6396(5) 0.7774(4) 1.0580(2) 0.0310(15) Uani 1 1 d .
H23 H 0.6316 0.7791 1.0952 0.037 Uiso 1 1 calc R
C24 C 0.5497(5) 0.8081(4) 1.0193(2) 0.0327(16) Uani 1 1 d .
H24 H 0.4809 0.8338 1.0304 0.039 Uiso 1 1 calc R
C25 C 0.5581(4) 0.8020(4) 0.9645(2) 0.0233(14) Uani 1 1 d .
C26 C 0.8715(4) 0.7075(4) 0.9721(2) 0.0326(16) Uani 1 1 d .
H26 H 0.8616 0.6961 0.9322 0.039 Uiso 1 1 calc R
C27 C 0.9613(5) 0.7916(4) 0.9857(2) 0.0435(18) Uani 1 1 d .
H27A H 0.9328 0.8556 0.9682 0.065 Uiso 1 1 calc R
H27B H 1.0334 0.7717 0.9727 0.065 Uiso 1 1 calc R
H27C H 0.9756 0.8015 1.0249 0.065 Uiso 1 1 calc R
C28 C 0.9140(5) 0.6080(4) 0.9997(2) 0.0473(18) Uani 1 1 d .
H28A H 0.9812 0.5831 0.9842 0.071 Uiso 1 1 calc R
H28B H 0.8524 0.5566 0.9942 0.071 Uiso 1 1 calc R
H28C H 0.9357 0.6201 1.0384 0.071 Uiso 1 1 calc R
C29 C 0.4528(4) 0.8328(4) 0.9246(2) 0.0280(15) Uani 1 1 d .
H29 H 0.4692 0.8156 0.8875 0.034 Uiso 1 1 calc R
C30 C 0.3443(4) 0.7740(4) 0.9343(2) 0.0399(17) Uani 1 1 d .
H30A H 0.3621 0.7008 0.9379 0.060 Uiso 1 1 calc R
H30B H 0.2834 0.7847 0.9037 0.060 Uiso 1 1 calc R
H30C H 0.3179 0.7989 0.9675 0.060 Uiso 1 1 calc R
C31 C 0.4310(5) 0.9468(4) 0.9265(2) 0.0400(17) Uani 1 1 d .
H31A H 0.4059 0.9646 0.9612 0.060 Uiso 1 1 calc R
H31B H 0.3707 0.9659 0.8970 0.060 Uiso 1 1 calc R
H31C H 0.5022 0.9838 0.9227 0.060 Uiso 1 1 calc R
C32 C 0.8434(5) 1.0666(4) 0.8148(2) 0.0249(15) Uani 1 1 d .
C33 C 0.7864(4) 1.1566(4) 0.7960(2) 0.0250(15) Uani 1 1 d .
C34 C 0.8457(5) 1.2480(4) 0.8066(2) 0.0334(16) Uani 1 1 d .
H34 H 0.8096 1.3103 0.7942 0.040 Uiso 1 1 calc R
C35 C 0.9552(5) 1.2506(5) 0.8347(2) 0.0392(17) Uani 1 1 d .
H35 H 0.9950 1.3139 0.8407 0.047 Uiso 1 1 calc R
C36 C 1.0072(5) 1.1604(5) 0.8542(2) 0.0337(16) Uani 1 1 d .
H36 H 1.0825 1.1630 0.8741 0.040 Uiso 1 1 calc R
C37 C 0.9533(5) 1.0672(4) 0.8455(2) 0.0274(15) Uani 1 1 d .
C38 C 0.6644(5) 1.1567(4) 0.7662(2) 0.0335(16) Uani 1 1 d .
H38 H 0.6395 1.0840 0.7597 0.040 Uiso 1 1 calc R
C39 C 0.6558(5) 1.2106(4) 0.7116(2) 0.0453(18) Uani 1 1 d .
H39A H 0.6744 1.2833 0.7173 0.068 Uiso 1 1 calc R
H39B H 0.5772 1.2038 0.6925 0.068 Uiso 1 1 calc R
H39C H 0.7104 1.1795 0.6901 0.068 Uiso 1 1 calc R
C40 C 0.5822(5) 1.2076(4) 0.8016(2) 0.0459(18) Uani 1 1 d .
H40A H 0.5847 1.1696 0.8356 0.069 Uiso 1 1 calc R
H40B H 0.5033 1.2070 0.7824 0.069 Uiso 1 1 calc R
H40C H 0.6066 1.2784 0.8094 0.069 Uiso 1 1 calc R
C41 C 1.0135(5) 0.9692(4) 0.8674(2) 0.0352(16) Uani 1 1 d .
H41 H 0.9521 0.9232 0.8780 0.042 Uiso 1 1 calc R
C42 C 1.0717(5) 0.9107(4) 0.8258(2) 0.0474(18) Uani 1 1 d .
H42A H 1.0135 0.8902 0.7956 0.071 Uiso 1 1 calc R
H42B H 1.1096 0.8495 0.8426 0.071 Uiso 1 1 calc R
H42C H 1.1293 0.9547 0.8123 0.071 Uiso 1 1 calc R
C43 C 1.0992(5) 0.9878(4) 0.9185(2) 0.0427(17) Uani 1 1 d .
H43A H 1.1619 1.0319 0.9098 0.064 Uiso 1 1 calc R
H43B H 1.1311 0.9222 0.9325 0.064 Uiso 1 1 calc R
H43C H 1.0595 1.0211 0.9458 0.064 Uiso 1 1 calc R

loop_
_atom_site_aniso_label
_atom_site_aniso_U_11
_atom_site_aniso_U_22
_atom_site_aniso_U_33
_atom_site_aniso_U_23
_atom_site_aniso_U_13
_atom_site_aniso_U_12
Fe1 0.0185(5) 0.0260(5) 0.0351(6) -0.0003(5) 0.0023(4) 0.0008(4)
N5 0.013(3) 0.027(3) 0.034(3) -0.002(3) 0.004(2) 0.000(2)
N6 0.019(3) 0.019(3) 0.030(3) -0.004(2) 0.002(2) 0.000(2)
N7 0.010(2) 0.023(3) 0.030(3) 0.002(2) -0.001(2) -0.003(2)
N1 0.026(3) 0.030(3) 0.039(4) 0.000(3) 0.004(3) 0.001(3)
N2 0.045(4) 0.044(4) 0.050(4) -0.011(3) 0.008(3) -0.005(3)
N3 0.022(3) 0.030(3) 0.047(4) 0.006(3) 0.004(3) 0.006(3)
N4 0.027(3) 0.054(4) 0.065(4) 0.020(3) 0.001(3) 0.003(3)
C2 0.009(3) 0.030(4) 0.034(4) 0.000(4) 0.002(3) 0.004(3)
C3 0.015(3) 0.023(4) 0.035(4) -0.004(3) 0.000(3) 0.001(3)
C4 0.021(3) 0.024(4) 0.036(4) 0.002(4) 0.002(3) 0.001(3)
C5 0.032(4) 0.030(4) 0.037(4) -0.005(3) 0.002(3) 0.002(3)
C6 0.025(4) 0.032(4) 0.035(4) -0.003(4) 0.007(3) 0.005(3)
C7 0.012(3) 0.026(4) 0.037(4) 0.002(4) 0.001(3) 0.002(3)
C8 0.015(3) 0.031(4) 0.035(4) 0.003(3) 0.004(3) 0.004(3)
C1 0.026(4) 0.021(4) 0.029(4) -0.001(3) 0.005(3) -0.003(3)
C9 0.036(4) 0.038(5) 0.052(5) -0.008(4) 0.012(4) 0.000(4)
C10 0.058(5) 0.032(4) 0.061(5) 0.004(4) 0.024(4) -0.008(4)
C11 0.074(5) 0.027(4) 0.056(5) 0.005(4) 0.018(4) -0.005(4)
C12 0.055(5) 0.033(5) 0.050(5) -0.003(4) 0.006(4) 0.007(4)
C13 0.032(4) 0.026(4) 0.047(4) 0.002(3) 0.010(3) -0.003(4)
C14 0.023(4) 0.024(4) 0.048(5) -0.006(3) 0.009(4) 0.004(3)
C15 0.036(4) 0.032(4) 0.042(5) -0.003(4) 0.005(4) 0.003(3)
C16 0.059(5) 0.041(4) 0.034(5) 0.002(4) 0.006(4) 0.016(4)
C17 0.062(5) 0.038(5) 0.049(5) 0.008(4) 0.028(4) 0.005(4)
C18 0.040(4) 0.042(5) 0.055(5) 0.009(4) 0.020(4) 0.011(4)
C19 0.038(4) 0.028(4) 0.040(5) -0.001(3) 0.006(3) 0.004(3)
C20 0.014(3) 0.020(3) 0.031(4) 0.000(3) 0.002(3) 0.000(3)
C21 0.020(4) 0.024(4) 0.031(4) -0.002(3) 0.001(3) 0.001(3)
C22 0.023(4) 0.028(4) 0.039(5) -0.001(3) -0.011(3) -0.002(3)
C23 0.028(4) 0.033(4) 0.031(4) -0.001(3) 0.001(3) 0.000(3)
C24 0.024(4) 0.030(4) 0.045(5) -0.006(3) 0.008(3) 0.002(3)
C25 0.021(4) 0.020(4) 0.028(4) -0.002(3) -0.001(3) -0.003(3)
C26 0.021(4) 0.040(4) 0.036(4) 0.003(3) 0.003(3) 0.010(3)
C27 0.025(4) 0.051(4) 0.056(5) 0.006(4) 0.008(3) 0.000(4)
C28 0.037(4) 0.048(4) 0.057(5) 0.011(4) 0.006(3) 0.020(4)
C29 0.018(3) 0.035(4) 0.030(4) 0.000(3) 0.000(3) 0.005(3)
C30 0.021(4) 0.041(4) 0.055(5) -0.004(3) -0.004(3) 0.000(3)
C31 0.033(4) 0.030(4) 0.058(5) 0.002(3) 0.010(3) 0.010(3)
C32 0.010(3) 0.036(4) 0.029(4) -0.003(3) 0.003(3) -0.003(3)
C33 0.015(3) 0.027(4) 0.032(4) -0.001(3) -0.002(3) 0.001(3)
C34 0.027(4) 0.021(4) 0.053(4) 0.002(3) 0.010(3) 0.002(3)
C35 0.027(4) 0.027(4) 0.063(5) -0.003(4) 0.006(3) -0.014(4)
C36 0.020(4) 0.035(4) 0.046(4) -0.001(4) 0.004(3) 0.000(4)
C37 0.016(4) 0.027(4) 0.040(4) -0.001(3) 0.008(3) -0.001(3)
C38 0.029(4) 0.030(4) 0.041(4) -0.007(3) 0.002(3) 0.003(3)
C39 0.042(4) 0.043(4) 0.049(5) 0.016(3) 0.000(3) 0.009(3)
C40 0.024(4) 0.053(4) 0.060(5) -0.010(4) 0.000(3) -0.003(3)
C41 0.021(3) 0.029(4) 0.053(5) 0.006(3) -0.006(3) -0.003(3)
C42 0.037(4) 0.041(4) 0.065(5) 0.003(4) 0.009(4) 0.014(3)
C43 0.021(3) 0.043(4) 0.059(5) 0.002(3) -0.008(3) 0.005(3)

loop_
_atom_type_symbol
_atom_type_description
_atom_type_scat_dispersion_real
_atom_type_scat_dispersion_imag
_atom_type_scat_source
C C 0.0033 0.0016 'International Tables Vol C Tables 4.2.6.8 and 6.1.1.4'
H H 0.0000 0.0000 'International Tables Vol C Tables 4.2.6.8 and 6.1.1.4'
N N 0.0061 0.0033 'International Tables Vol C Tables 4.2.6.8 and 6.1.1.4'
Fe Fe 0.3463 0.8444 'International Tables Vol C Tables 4.2.6.8 and 6.1.1.4'

loop_
_geom_angle_atom_site_label_1
_geom_angle_atom_site_label_2
_geom_angle_atom_site_label_3
_geom_angle
N6 Fe1 N1 160.86(19)
N6 Fe1 N3 99.97(19)
N1 Fe1 N3 99.0(2)
N6 Fe1 N7 79.4(2)
N1 Fe1 N7 96.6(2)
N3 Fe1 N7 94.85(18)
N6 Fe1 N5 80.7(2)
N1 Fe1 N5 97.2(2)
N3 Fe1 N5 103.50(18)
N7 Fe1 N5 154.94(18)
C2 N5 C20 118.0(4)
C2 N5 Fe1 116.8(4)
C20 N5 Fe1 125.0(3)
C7 N6 C3 122.0(5)
C7 N6 Fe1 119.2(4)
C3 N6 Fe1 118.4(4)
C8 N7 C32 118.6(4)
C8 N7 Fe1 115.8(4)
C32 N7 Fe1 125.5(4)
N2 N1 Fe1 178.6(5)
N4 N3 Fe1 170.3(5)
N5 C2 C3 111.3(5)
N5 C2 C1 126.3(5)
C3 C2 C1 122.2(5)
N6 C3 C4 118.7(5)
N6 C3 C2 112.4(5)
C4 C3 C2 128.9(6)
C3 C4 C5 119.3(5)
C6 C5 C4 120.7(5)
C7 C6 C5 119.9(6)
N6 C7 C6 119.3(5)
N6 C7 C8 109.6(5)
C6 C7 C8 130.5(6)
N7 C8 C7 112.7(5)
N7 C8 C14 125.9(5)
C7 C8 C14 121.4(6)
C9 C1 C13 118.0(5)
C9 C1 C2 123.0(5)
C13 C1 C2 119.0(5)
C10 C9 C1 120.9(6)
C9 C10 C11 120.2(6)
C10 C11 C12 120.1(6)
C13 C12 C11 119.4(6)
C12 C13 C1 121.4(6)
C19 C14 C15 117.7(6)
C19 C14 C8 124.1(6)
C15 C14 C8 118.2(5)
C14 C15 C16 120.7(6)
C17 C16 C15 119.7(6)
C18 C17 C16 120.2(6)
C17 C18 C19 120.2(6)
C18 C19 C14 121.5(6)
C21 C20 C25 121.0(5)
C21 C20 N5 119.4(5)
C25 C20 N5 119.5(5)
C22 C21 C20 118.5(5)
C22 C21 C26 118.9(5)
C20 C21 C26 122.6(5)
C21 C22 C23 121.9(5)
C24 C23 C22 118.7(5)
C23 C24 C25 121.4(5)
C24 C25 C20 118.4(5)
C24 C25 C29 117.8(5)
C20 C25 C29 123.8(5)
C28 C26 C27 110.0(5)
C28 C26 C21 112.1(5)
C27 C26 C21 110.4(4)
C31 C29 C25 111.3(5)
C31 C29 C30 110.0(4)
C25 C29 C30 112.1(4)
C33 C32 C37 122.4(5)
C33 C32 N7 121.1(5)
C37 C32 N7 116.5(5)
C34 C33 C32 117.1(5)
C34 C33 C38 120.3(5)
C32 C33 C38 122.5(5)
C35 C34 C33 121.7(5)
C34 C35 C36 119.5(5)
C37 C36 C35 122.0(6)
C36 C37 C32 117.2(5)
C36 C37 C41 120.6(5)
C32 C37 C41 122.2(5)
C33 C38 C39 112.3(5)
C33 C38 C40 109.7(4)
C39 C38 C40 110.2(5)
C42 C41 C37 113.8(5)
C42 C41 C43 110.3(5)
C37 C41 C43 112.5(5)

loop_
_geom_bond_atom_site_label_1
_geom_bond_atom_site_label_2
_geom_bond_distance
Fe1 N6 1.843(4)
Fe1 N1 1.841(5)
Fe1 N3 1.865(5)
Fe1 N7 1.927(4)
Fe1 N5 1.934(4)
N5 C2 1.356(6)
N5 C20 1.446(6)
N6 C7 1.376(6)
N6 C3 1.376(6)
N7 C8 1.346(6)
N7 C32 1.452(6)
N1 N2 1.104(5)
N3 N4 1.106(5)
C2 C3 1.430(7)
C2 C1 1.465(7)
C3 C4 1.397(7)
C4 C5 1.392(7)
C5 C6 1.378(7)
C6 C7 1.381(7)
C7 C8 1.427(7)
C8 C14 1.492(8)
C1 C9 1.380(7)
C1 C13 1.391(7)
C9 C10 1.373(8)
C10 C11 1.372(8)
C11 C12 1.379(8)
C12 C13 1.368(7)
C14 C19 1.388(7)
C14 C15 1.393(7)
C15 C16 1.392(8)
C16 C17 1.383(8)
C17 C18 1.361(8)
C18 C19 1.380(7)
C20 C21 1.398(7)
C20 C25 1.400(7)
C21 C22 1.377(7)
C21 C26 1.524(7)
C22 C23 1.390(7)
C23 C24 1.385(7)
C24 C25 1.390(7)
C25 C29 1.526(7)
C26 C28 1.523(7)
C26 C27 1.526(7)
C29 C31 1.513(7)
C29 C30 1.531(7)
C32 C33 1.400(7)
C32 C37 1.403(7)
C33 C34 1.388(7)
C33 C38 1.516(7)
C34 C35 1.373(7)
C35 C36 1.383(7)
C36 C37 1.375(7)
C37 C41 1.525(7)
C38 C39 1.527(7)
C38 C40 1.545(7)
C41 C42 1.526(7)
C41 C43 1.529(7)
